data_4333469
loop_
_publ_author_name
'Bauer, Sebastian'
'Marrot, J\'er\^ome'
'Devic, Thomas'
'F\'erey, G\'erard'
'Stock, Norbert'

_publ_contact_author
;
      Prof. Dr. N. Stock 
      Institute of Inorganic Chemistry
      Christian-Albrechts-Universit\"at
      Otto-Hahn-Platz 6/7 
      24118 Kiel
      Germany
;
_publ_section_title
;
 [Cd3(H2O)3((O3PCH2)2NH&#x2212;CH2C6H4&#x2212;COOH)2]&#x00B7;11H2O:&#x00A0;
 A Layered Cadmium Phosphonate with Reversible Dehydration/Hydration
 Properties
;
_journal_issue 23
_journal_name_full 'Inorganic Chemistry'
_journal_page_first 9998
_journal_page_last 10002
_journal_paper_doi 10.1021/ic7014918
_journal_volume 46
_journal_year 2007
_chemical_formula_sum 'C20 H22 Cd3 N2 O30 P4'
_chemical_formula_weight 1231.48
_chemical_name_systematic
; 
 ? 
;
_space_group_IT_number 2
_symmetry_cell_setting triclinic
_symmetry_space_group_name_Hall '-P 1'
_symmetry_space_group_name_H-M 'P -1'
_atom_sites_solution_hydrogens geom
_atom_sites_solution_primary direct
_atom_sites_solution_secondary difmap
_audit_creation_method SHELXL-97
_cell_angle_alpha 67.841(6)
_cell_angle_beta 80.633(6)
_cell_angle_gamma 87.688(8)
_cell_formula_units_Z 1
_cell_length_a 5.4503(9)
_cell_length_b 12.880(2)
_cell_length_c 16.417(3)
_cell_measurement_reflns_used 1677
_cell_measurement_temperature 250(2)
_cell_measurement_theta_max 24.93
_cell_measurement_theta_min 1.36
_cell_volume 1052.8(3)
_computing_cell_refinement 'Bruker SMART'
_computing_data_collection 'Bruker SMART'
_computing_data_reduction 'Bruker SAINT'
_computing_molecular_graphics 'Bruker SHELXTL'
_computing_publication_material 'Bruker SHELXTL'
_computing_structure_refinement 'SHELXL-97 (Sheldrick, 1997)'
_computing_structure_solution 'SHELXS-97 (Sheldrick, 1990)'
_diffrn_ambient_temperature 250(2)
_diffrn_measured_fraction_theta_full 0.965
_diffrn_measured_fraction_theta_max 0.965
_diffrn_measurement_device_type 'CCD area detector'
_diffrn_measurement_method 'phi and omega scans'
_diffrn_radiation_monochromator graphite
_diffrn_radiation_source 'fine-focus sealed tube'
_diffrn_radiation_type MoK\a
_diffrn_radiation_wavelength 0.71073
_diffrn_reflns_av_R_equivalents 0.0812
_diffrn_reflns_av_sigmaI/netI 0.1026
_diffrn_reflns_limit_h_max 6
_diffrn_reflns_limit_h_min -6
_diffrn_reflns_limit_k_max 15
_diffrn_reflns_limit_k_min -14
_diffrn_reflns_limit_l_max 19
_diffrn_reflns_limit_l_min -19
_diffrn_reflns_number 10209
_diffrn_reflns_theta_full 24.93
_diffrn_reflns_theta_max 24.93
_diffrn_reflns_theta_min 1.36
_exptl_absorpt_coefficient_mu 1.751
_exptl_absorpt_correction_T_max 0.9658
_exptl_absorpt_correction_T_min 0.8174
_exptl_absorpt_correction_type numerical
_exptl_absorpt_process_details
; 
Semi-empirical from equivalents   
;
_exptl_crystal_colour colorless
_exptl_crystal_density_diffrn 1.942
_exptl_crystal_density_meas 0
_exptl_crystal_density_method 'not measured'
_exptl_crystal_description needle
_exptl_crystal_F_000 600
_exptl_crystal_size_max 0.12
_exptl_crystal_size_mid 0.04
_exptl_crystal_size_min 0.02
_refine_diff_density_max 1.934
_refine_diff_density_min -2.016
_refine_diff_density_rms 0.342
_refine_ls_extinction_method none
_refine_ls_goodness_of_fit_ref 1.202
_refine_ls_hydrogen_treatment mixed
_refine_ls_matrix_type full
_refine_ls_number_parameters 287
_refine_ls_number_reflns 3568
_refine_ls_number_restraints 0
_refine_ls_restrained_S_all 1.202
_refine_ls_R_factor_all 0.1143
_refine_ls_R_factor_gt 0.0705
_refine_ls_shift/su_max 0.000
_refine_ls_shift/su_mean 0.000
_refine_ls_structure_factor_coef Fsqd
_refine_ls_weighting_details 'calc w=1/[\s^2^(Fo^2^)+(0.0880P)^2^+10.1140P] where P=(Fo^2^+2Fc^2^)/3'
_refine_ls_weighting_scheme calc
_refine_ls_wR_factor_gt 0.1823
_refine_ls_wR_factor_ref 0.2108
_reflns_number_gt 2437
_reflns_number_total 3568
_reflns_threshold_expression >2sigma(I)
_cod_data_source_file ic7014918sup1.cif
_cod_data_source_block '[Cd3(H2O)3((O3PCH2)2NH-CH2C6H4-COOH)_11H2O'
_cod_depositor_comments
;
The following automatic conversions were performed:

'_symmetry_cell_setting' value 'Triclinic' changed to 'triclinic'
according to /home/saulius/struct/CIF-dictionaries/cif_core.dic
dictionary named 'cif_core.dic' version 2.4.2 from 2011-04-26.

Automatic conversion script
Id: cif_fix_values 1891 2012-01-12 08:04:46Z andrius 
;
_cod_original_cell_volume 1052.9(3)
_cod_original_sg_symbol_H-M P-1
_cod_database_code 4333469

loop_
_symmetry_equiv_pos_as_xyz
'x, y, z'
'-x, -y, -z'

loop_
_atom_site_label
_atom_site_type_symbol
_atom_site_fract_x
_atom_site_fract_y
_atom_site_fract_z
_atom_site_U_iso_or_equiv
_atom_site_adp_type
_atom_site_occupancy
_atom_site_symmetry_multiplicity
_atom_site_calc_flag
_atom_site_refinement_flags
Cd1 Cd 0.36396(17) 0.11360(9) 0.42570(7) 0.0180(3) Uani 1 1 d .
Cd2 Cd 0.0000 0.5000 0.5000 0.0180(4) Uani 1 2 d S
P1 P 0.0696(6) -0.0070(3) 0.6454(2) 0.0170(8) Uani 1 1 d .
P2 P 0.4998(6) 0.3213(3) 0.5048(2) 0.0203(8) Uani 1 1 d .
O1 O 0.2699(15) -0.0131(7) 0.5703(6) 0.0161(19) Uani 1 1 d .
O2 O 0.0524(17) 0.2417(9) 0.4080(7) 0.027(2) Uani 1 1 d .
O3 O 0.5321(18) 0.2277(8) 0.2803(6) 0.029(2) Uani 1 1 d .
O4 O 0.5640(15) 0.2226(8) 0.4767(6) 0.021(2) Uani 1 1 d .
O5 O 0.1968(16) -0.0029(8) 0.3753(6) 0.020(2) Uani 1 1 d .
O6 O 0.2428(16) 0.3639(9) 0.4860(7) 0.030(3) Uani 1 1 d .
O7 O -0.1043(19) 0.4092(9) 0.6606(7) 0.034(3) Uani 1 1 d .
O8 O 0.3033(16) 0.5893(9) 0.5279(7) 0.027(2) Uani 1 1 d .
O9 O 0.1001(18) -0.0968(8) 0.7337(6) 0.026(2) Uani 1 1 d .
O10 O -0.238(3) 0.3127(12) 1.0139(10) 0.071(5) Uani 1 1 d .
O11 O -0.455(2) 0.1562(10) 1.0486(8) 0.047(3) Uani 1 1 d .
H11 H -0.5685 0.1887 1.0690 0.070 Uiso 1 1 calc R
C1 C 0.133(2) 0.1273(11) 0.6501(8) 0.015(3) Uani 1 1 d .
H1A H 0.1032 0.1871 0.5945 0.018 Uiso 1 1 calc R
H1B H 0.0169 0.1368 0.6990 0.018 Uiso 1 1 calc R
N2 N 0.3955(19) 0.1395(10) 0.6639(7) 0.020(3) Uani 1 1 d .
C3 C 0.480(3) 0.2606(13) 0.6252(9) 0.026(3) Uani 1 1 d .
H3A H 0.6431 0.2666 0.6408 0.031 Uiso 1 1 calc R
H3B H 0.3626 0.3034 0.6516 0.031 Uiso 1 1 calc R
C4 C 0.423(2) 0.0816(14) 0.7634(9) 0.026(3) Uani 1 1 d .
H4A H 0.3975 0.0006 0.7815 0.031 Uiso 1 1 calc R
H4B H 0.5930 0.0945 0.7700 0.031 Uiso 1 1 calc R
C5 C 0.246(3) 0.1207(14) 0.8254(10) 0.029(4) Uani 1 1 d .
C6 C 0.022(3) 0.0603(14) 0.8671(9) 0.029(4) Uani 1 1 d .
H6 H -0.0172 -0.0028 0.8556 0.035 Uiso 1 1 calc R
C7 C -0.142(3) 0.0949(14) 0.9253(10) 0.034(4) Uani 1 1 d .
H7 H -0.2901 0.0535 0.9547 0.041 Uiso 1 1 calc R
C8 C -0.091(3) 0.1890(13) 0.9409(9) 0.029(4) Uani 1 1 d .
C9 C 0.127(3) 0.2498(15) 0.8993(10) 0.037(4) Uani 1 1 d .
H9 H 0.1626 0.3140 0.9098 0.045 Uiso 1 1 calc R
C10 C 0.293(3) 0.2150(14) 0.8418(11) 0.035(4) Uani 1 1 d .
H10 H 0.4418 0.2566 0.8132 0.042 Uiso 1 1 calc R
C11 C -0.265(3) 0.2274(16) 1.0056(11) 0.042(4) Uani 1 1 d .
O1W O 0.249(2) 0.2343(10) 0.1509(7) 0.040(3) Uani 1 1 d .
O2W O 0.787(3) 0.5324(13) 0.8921(11) 0.084(5) Uani 1 1 d .
O3W O 0.673(5) 0.449(2) 0.1847(17) 0.052(7) Uani 0.50 1 d P
O4W O 0.382(4) 0.4583(18) 0.6919(14) 0.034(5) Uani 0.50 1 d P
O5W O 0.924(6) 0.453(3) 0.259(2) 0.068(8) Uani 0.50 1 d P
O6W O 0.420(6) 0.476(3) 0.2575(19) 0.075(9) Uani 0.50 1 d P

loop_
_atom_site_aniso_label
_atom_site_aniso_U_11
_atom_site_aniso_U_22
_atom_site_aniso_U_33
_atom_site_aniso_U_23
_atom_site_aniso_U_13
_atom_site_aniso_U_12
Cd1 0.0112(5) 0.0220(6) 0.0221(6) -0.0106(5) -0.0019(4) 0.0050(4)
Cd2 0.0090(7) 0.0194(8) 0.0283(9) -0.0121(7) -0.0040(6) 0.0053(6)
P1 0.0105(16) 0.0224(19) 0.0185(19) -0.0092(15) -0.0005(13) 0.0038(14)
P2 0.0076(16) 0.027(2) 0.031(2) -0.0171(17) -0.0034(14) 0.0058(15)
O1 0.012(4) 0.014(5) 0.023(5) -0.011(4) 0.005(4) -0.001(4)
O2 0.017(5) 0.034(6) 0.040(6) -0.021(5) -0.013(4) 0.008(4)
O3 0.027(5) 0.027(6) 0.029(6) -0.006(5) -0.003(4) -0.005(5)
O4 0.009(4) 0.022(5) 0.034(6) -0.014(5) -0.004(4) 0.007(4)
O5 0.021(5) 0.020(5) 0.022(5) -0.013(4) 0.000(4) 0.004(4)
O6 0.012(5) 0.039(7) 0.049(7) -0.027(6) -0.011(4) 0.012(5)
O7 0.029(6) 0.030(6) 0.044(7) -0.015(5) -0.005(5) 0.000(5)
O8 0.008(4) 0.037(6) 0.044(6) -0.023(5) -0.005(4) 0.007(4)
O9 0.033(6) 0.026(6) 0.014(5) -0.002(4) -0.001(4) 0.002(5)
O10 0.080(11) 0.048(9) 0.072(10) -0.029(8) 0.033(8) 0.004(8)
O11 0.044(7) 0.046(8) 0.046(8) -0.023(6) 0.017(6) 0.003(6)
C1 0.004(5) 0.028(8) 0.016(7) -0.011(6) -0.003(5) 0.003(5)
N2 0.016(6) 0.038(7) 0.016(6) -0.021(6) 0.000(5) 0.001(5)
C3 0.027(8) 0.040(9) 0.022(8) -0.025(7) -0.003(6) -0.003(7)
C4 0.011(6) 0.047(10) 0.026(8) -0.021(7) -0.005(6) 0.007(7)
C5 0.018(7) 0.042(10) 0.032(9) -0.019(8) -0.010(6) 0.012(7)
C6 0.023(8) 0.048(10) 0.019(8) -0.015(7) -0.002(6) 0.004(7)
C7 0.026(8) 0.044(11) 0.031(9) -0.016(8) 0.002(7) 0.000(7)
C8 0.033(8) 0.035(9) 0.017(8) -0.009(7) -0.002(6) 0.014(7)
C9 0.042(10) 0.041(10) 0.031(9) -0.020(8) 0.002(7) 0.003(8)
C10 0.029(8) 0.043(10) 0.037(10) -0.022(8) 0.001(7) 0.004(8)
C11 0.042(10) 0.045(12) 0.029(10) -0.008(8) 0.002(8) 0.016(9)
O1W 0.036(6) 0.046(7) 0.035(7) -0.016(6) 0.005(5) 0.006(6)
O2W 0.111(14) 0.056(10) 0.071(11) -0.010(9) -0.012(9) 0.011(10)
O3W 0.066(17) 0.034(14) 0.052(16) -0.017(12) 0.000(13) 0.002(13)
O4W 0.033(12) 0.029(12) 0.045(14) -0.015(11) -0.014(10) 0.011(10)
O5W 0.08(2) 0.060(19) 0.07(2) -0.025(16) -0.028(16) -0.011(16)
O6W 0.08(2) 0.08(2) 0.056(19) -0.031(17) 0.018(15) 0.009(18)

loop_
_atom_type_symbol
_atom_type_description
_atom_type_scat_dispersion_real
_atom_type_scat_dispersion_imag
_atom_type_scat_source
C C 0.0033 0.0016 'International Tables Vol C Tables 4.2.6.8 and 6.1.1.4'
H H 0.0000 0.0000 'International Tables Vol C Tables 4.2.6.8 and 6.1.1.4'
N N 0.0061 0.0033 'International Tables Vol C Tables 4.2.6.8 and 6.1.1.4'
O O 0.0106 0.0060 'International Tables Vol C Tables 4.2.6.8 and 6.1.1.4'
P P 0.1023 0.0942 'International Tables Vol C Tables 4.2.6.8 and 6.1.1.4'
Cd Cd -0.8075 1.2024 'International Tables Vol C Tables 4.2.6.8 and 6.1.1.4'

loop_
_geom_angle_atom_site_label_1
_geom_angle_atom_site_label_2
_geom_angle_atom_site_label_3
_geom_angle
_geom_angle_site_symmetry_1
_geom_angle_site_symmetry_3
O5 Cd1 O4 175.0(3) . .
O5 Cd1 O2 98.1(3) . .
O4 Cd1 O2 86.9(3) . .
O5 Cd1 O1 90.8(3) . .
O4 Cd1 O1 88.6(3) . .
O2 Cd1 O1 105.5(3) . .
O5 Cd1 O1 89.1(3) . 2_656
O4 Cd1 O1 85.9(3) . 2_656
O2 Cd1 O1 169.1(3) . 2_656
O1 Cd1 O1 82.4(3) . 2_656
O5 Cd1 O3 90.6(3) . .
O4 Cd1 O3 89.1(3) . .
O2 Cd1 O3 84.7(4) . .
O1 Cd1 O3 169.4(3) . .
O1 Cd1 O3 87.1(3) 2_656 .
O6 Cd2 O6 179.999(3) . 2_566
O6 Cd2 O8 94.1(3) . .
O6 Cd2 O8 85.9(3) 2_566 .
O6 Cd2 O8 85.9(3) . 2_566
O6 Cd2 O8 94.1(3) 2_566 2_566
O8 Cd2 O8 179.998(1) . 2_566
O6 Cd2 O7 85.9(4) . 2_566
O6 Cd2 O7 94.1(4) 2_566 2_566
O8 Cd2 O7 94.5(4) . 2_566
O8 Cd2 O7 85.5(4) 2_566 2_566
O6 Cd2 O7 94.1(4) . .
O6 Cd2 O7 85.9(4) 2_566 .
O8 Cd2 O7 85.5(4) . .
O8 Cd2 O7 94.5(4) 2_566 .
O7 Cd2 O7 179.999(3) 2_566 .
O9 P1 O1 111.6(5) . .
O9 P1 O5 114.2(5) . 2_556
O1 P1 O5 114.8(5) . 2_556
O9 P1 C1 107.9(6) . .
O1 P1 C1 103.4(5) . .
O5 P1 C1 103.8(5) 2_556 .
O8 P2 O4 114.4(5) 2_666 .
O8 P2 O6 114.2(6) 2_666 .
O4 P2 O6 110.9(5) . .
O8 P2 C3 106.1(6) 2_666 .
O4 P2 C3 103.7(6) . .
O6 P2 C3 106.6(6) . .
P1 O1 Cd1 128.8(5) . .
P1 O1 Cd1 131.2(5) . 2_656
Cd1 O1 Cd1 97.6(3) . 2_656
P2 O4 Cd1 136.5(5) . .
P1 O5 Cd1 123.3(5) 2_556 .
P2 O6 Cd2 137.3(6) . .
P2 O8 Cd2 149.4(6) 2_666 .
C11 O11 H11 109.5 . .
N2 C1 P1 113.0(9) . .
N2 C1 H1A 109.0 . .
P1 C1 H1A 109.0 . .
N2 C1 H1B 109.0 . .
P1 C1 H1B 109.0 . .
H1A C1 H1B 107.8 . .
C3 N2 C1 111.0(11) . .
C3 N2 C4 112.4(10) . .
C1 N2 C4 111.1(10) . .
N2 C3 P2 112.3(8) . .
N2 C3 H3A 109.1 . .
P2 C3 H3A 109.1 . .
N2 C3 H3B 109.1 . .
P2 C3 H3B 109.1 . .
H3A C3 H3B 107.9 . .
C5 C4 N2 114.7(11) . .
C5 C4 H4A 108.6 . .
N2 C4 H4A 108.6 . .
C5 C4 H4B 108.6 . .
N2 C4 H4B 108.6 . .
H4A C4 H4B 107.6 . .
C10 C5 C6 118.9(14) . .
C10 C5 C4 122.5(14) . .
C6 C5 C4 118.6(14) . .
C7 C6 C5 119.1(15) . .
C7 C6 H6 120.4 . .
C5 C6 H6 120.4 . .
C8 C7 C6 121.1(15) . .
C8 C7 H7 119.4 . .
C6 C7 H7 119.4 . .
C7 C8 C9 120.2(14) . .
C7 C8 C11 122.0(15) . .
C9 C8 C11 117.8(15) . .
C8 C9 C10 119.2(16) . .
C8 C9 H9 120.4 . .
C10 C9 H9 120.4 . .
C5 C10 C9 121.5(15) . .
C5 C10 H10 119.2 . .
C9 C10 H10 119.2 . .
O10 C11 O11 124.3(16) . .
O10 C11 C8 123.2(17) . .
O11 C11 C8 112.5(16) . .

loop_
_geom_bond_atom_site_label_1
_geom_bond_atom_site_label_2
_geom_bond_distance
_geom_bond_site_symmetry_2
Cd1 O5 2.249(9) .
Cd1 O4 2.274(9) .
Cd1 O2 2.295(9) .
Cd1 O1 2.305(9) .
Cd1 O1 2.330(8) 2_656
Cd1 O3 2.334(10) .
Cd2 O6 2.213(9) .
Cd2 O6 2.213(9) 2_566
Cd2 O8 2.250(10) .
Cd2 O8 2.250(10) 2_566
Cd2 O7 2.425(11) 2_566
Cd2 O7 2.425(11) .
P1 O9 1.506(10) .
P1 O1 1.531(9) .
P1 O5 1.534(10) 2_556
P1 C1 1.810(13) .
P2 O8 1.487(11) 2_666
P2 O4 1.519(9) .
P2 O6 1.520(9) .
P2 C3 1.817(14) .
O1 Cd1 2.330(8) 2_656
O5 P1 1.534(9) 2_556
O8 P2 1.487(11) 2_666
O10 C11 1.18(2) .
O11 C11 1.33(2) .
O11 H11 0.8300 .
C1 N2 1.508(15) .
C1 H1A 0.9800 .
C1 H1B 0.9800 .
N2 C3 1.504(19) .
N2 C4 1.549(17) .
C3 H3A 0.9800 .
C3 H3B 0.9800 .
C4 C5 1.499(19) .
C4 H4A 0.9800 .
C4 H4B 0.9800 .
C5 C10 1.38(2) .
C5 C6 1.40(2) .
C6 C7 1.39(2) .
C6 H6 0.9400 .
C7 C8 1.38(2) .
C7 H7 0.9400 .
C8 C9 1.38(2) .
C8 C11 1.52(2) .
C9 C10 1.39(2) .
C9 H9 0.9400 .
C10 H10 0.9400 .
O3W O6W 1.79(4) .
